data_2200975
loop_
_publ_author_name
'Lozano Diz, Enrique'
'Neels, Antonia'
'Therrien, Bruno'
'Stoeckli-Evans, Helen'
'S\"uss-Fink, Georg'

_publ_section_title
;
 A cluster containing a pyrazole ligand:
 [Ru~3~(\m-H)(\m-N~2~C~3~H~3~)(CO)~10~]
;
_journal_issue 3
_journal_name_full 'Acta Crystallographica Section E'
_journal_page_first m110
_journal_page_last m112
_journal_paper_doi 10.1107/S1600536802002957
_journal_volume 58
_journal_year 2002
_chemical_formula_iupac '[Ru3 H (C3 H3 N2) (CO)10], C1.50 H3'
_chemical_formula_moiety 'C14.50 H7 N2 O10 Ru3'
_chemical_formula_sum 'C14.5 H7 N2 O10 Ru3'
_chemical_formula_weight 672.43
_chemical_name_systematic
;
decacarbonyl-1\k^4^C,2\k^3^C,3\k^3^C-\m-hydrido-2:3\k^2^H:H-\m-pyrazolyl-
2:3\k^2^N^1^:N^2^-triangulo-triruthenium
;
_space_group_IT_number 15
_symmetry_cell_setting monoclinic
_symmetry_space_group_name_Hall '-I 2ya'
_symmetry_space_group_name_H-M 'I 1 2/a 1'
_atom_sites_solution_hydrogens geom
_atom_sites_solution_primary direct
_atom_sites_solution_secondary difmap
_audit_creation_method SHELXL-97
_cell_angle_alpha 90.00
_cell_angle_beta 90.380(9)
_cell_angle_gamma 90.00
_cell_formula_units_Z 16
_cell_length_a 14.2248(11)
_cell_length_b 9.1670(5)
_cell_length_c 59.834(5)
_cell_measurement_reflns_used 8000
_cell_measurement_temperature 153(2)
_cell_measurement_theta_max 22.5
_cell_measurement_theta_min 2.2
_cell_volume 7802.1(10)
_computing_cell_refinement 'CELL (Stoe & Cie, 2000)'
_computing_data_collection 'EXPOSE (Stoe & Cie, 2000)'
_computing_data_reduction 'INTEGRATE (Stoe & Cie, 2000)'
_computing_molecular_graphics 'ORTEP-3 (Farrugia, 1997)'
_computing_publication_material SHELXL97
_computing_structure_refinement 'SHELXL97 (Sheldrick, 1997)'
_computing_structure_solution 'SHELXS97 (Sheldrick, 1990)'
_diffrn_ambient_temperature 153(2)
_diffrn_detector_area_resol_mean 0
_diffrn_measured_fraction_theta_full .951
_diffrn_measured_fraction_theta_max .951
_diffrn_measurement_device_type 'Stoe IPDS'
_diffrn_measurement_method '\f oscillation'
_diffrn_radiation_monochromator graphite
_diffrn_radiation_source 'fine-focus sealed tube'
_diffrn_radiation_type MoK\a
_diffrn_radiation_wavelength .71073
_diffrn_reflns_av_R_equivalents .041
_diffrn_reflns_av_sigmaI/netI .028
_diffrn_reflns_limit_h_max 15
_diffrn_reflns_limit_h_min -15
_diffrn_reflns_limit_k_max 9
_diffrn_reflns_limit_k_min -8
_diffrn_reflns_limit_l_max 63
_diffrn_reflns_limit_l_min -60
_diffrn_reflns_number 18544
_diffrn_reflns_theta_full 22.3
_diffrn_reflns_theta_max 22.34
_diffrn_reflns_theta_min 2.0
_diffrn_standards_decay_% 0
_diffrn_standards_interval_count 0
_diffrn_standards_interval_time 0
_diffrn_standards_number none
_exptl_absorpt_coefficient_mu 2.349
_exptl_absorpt_correction_T_max .251
_exptl_absorpt_correction_T_min .224
_exptl_absorpt_correction_type multi-scan
_exptl_absorpt_process_details '(Blessing, 1995)'
_exptl_crystal_colour orange
_exptl_crystal_density_diffrn 2.290
_exptl_crystal_density_meas ?
_exptl_crystal_density_method 'not measured'
_exptl_crystal_description block
_exptl_crystal_F_000 5120
_exptl_crystal_size_max .50
_exptl_crystal_size_mid .45
_exptl_crystal_size_min .40
_refine_diff_density_max 1.00
_refine_diff_density_min -.81
_refine_ls_extinction_method none
_refine_ls_goodness_of_fit_ref 1.36
_refine_ls_hydrogen_treatment mixed
_refine_ls_matrix_type full
_refine_ls_number_parameters 532
_refine_ls_number_reflns 4743
_refine_ls_number_restraints 0
_refine_ls_restrained_S_all 1.36
_refine_ls_R_factor_all .044
_refine_ls_R_factor_gt .041
_refine_ls_shift/su_max <0.001
_refine_ls_shift/su_mean .000
_refine_ls_structure_factor_coef Fsqd
_refine_ls_weighting_details 'calc w = 1/[\s^2^(Fo^2^)+252.1712P] where P = (Fo^2^+2Fc^2^)/3'
_refine_ls_weighting_scheme calc
_refine_ls_wR_factor_gt .106
_refine_ls_wR_factor_ref .107
_reflns_number_gt 4474
_reflns_number_total 4743
_reflns_threshold_expression I>2\s(I)
_cod_data_source_file tk6053.cif
_cod_data_source_block I
_cod_depositor_comments
;
 Replacing the "\K" substring with the "\k" substring in the
 _chemical_name_systematic data item value.

 Antanas Vaitkus,
 2017-03-29

The following automatic conversions were performed:
'_symmetry_cell_setting' value 'Monoclinic' changed to 'monoclinic'
according to '/home/saulius/struct/CIF-dictionaries/cif_core.dic'
dictionary named 'cif_core.dic' version 2.4.1 from 2010-06-29.

Automatic conversion script
Id: cif_fix_enum 1527 2010-12-29 10:47:43Z saulius 

The following automatic conversions were performed:

'_symmetry_cell_setting' value 'Monoclinic' changed to 'monoclinic'
according to /home/saulius/struct/CIF-dictionaries/cif_core.dic
dictionary named 'cif_core.dic' version 2.4.1 from 2010-06-29.

Automatic conversion script
Id: cif_fix_values 1715 2011-07-08 13:25:40Z adriana 

The following automatic conversions were performed:

'_exptl_crystal_density_meas' value 'none' was changed to '?' - the
value is perceived as not measured.

Automatic conversion script
Id: cif_fix_values 3008 2015-01-20 13:52:24Z robertas 
;
_cod_original_sg_symbol_H-M 'I 2/a'
_cod_original_formula_sum 'C14.50 H7 N2 O10 Ru3'
_cod_database_code 2200975
_cod_database_fobs_code 2200975

loop_
_symmetry_equiv_pos_as_xyz
'x, y, z'
'-x+1/2, y, -z'
'x+1/2, y+1/2, z+1/2'
'-x+1, y+1/2, -z+1/2'
'-x, -y, -z'
'x-1/2, -y, z'
'-x+1/2, -y+1/2, -z+1/2'
'x, -y+1/2, z+1/2'

loop_
_atom_site_label
_atom_site_fract_x
_atom_site_fract_y
_atom_site_fract_z
_atom_site_U_iso_or_equiv
_atom_site_adp_type
_atom_site_calc_flag
_atom_site_refinement_flags
_atom_site_occupancy
_atom_site_disorder_assembly
_atom_site_disorder_group
_atom_site_type_symbol
Ru1 .49279(6) .94266(9) .053746(13) .0155(2) Uani d . 1 . . Ru
H1 .4462 .8556 .0760 .050 Uiso d . 1 . . H
Ru2 .50356(5) .69385(9) .083565(13) .0163(2) Uani d . 1 . . Ru
Ru3 .54938(6) .66363(9) .037485(13) .0181(2) Uani d . 1 . . Ru
Ru4 .66421(6) 1.32018(10) .197832(13) .0203(2) Uani d . 1 . . Ru
H2 .7280 1.2394 .1809 .050 Uiso d . 1 . . H
Ru5 .66041(6) 1.15837(10) .155947(13) .0201(2) Uani d . 1 . . Ru
Ru6 .52559(6) 1.37891(10) .164521(14) .0198(2) Uani d . 1 . . Ru
C1 .3754(8) .9254(12) .03840(16) .020(2) Uani d . 1 . . C
C2 .5550(7) 1.0169(12) .02797(18) .021(2) Uani d . 1 . . C
C3 .4572(7) 1.1287(13) .06658(17) .022(3) Uani d . 1 . . C
C4 .4754(7) .7340(12) .11441(18) .019(2) Uani d . 1 . . C
C5 .5716(8) .5154(14) .08797(19) .028(3) Uani d . 1 . . C
C6 .3902(8) .5900(13) .07846(17) .024(3) Uani d . 1 . . C
C7 .6760(8) .7253(11) .04577(17) .021(2) Uani d . 1 . . C
C8 .5872(8) .4611(15) .03824(17) .027(3) Uani d . 1 . . C
C9 .4172(9) .6159(13) .03119(18) .030(3) Uani d . 1 . . C
C10 .5720(8) .7080(12) .00662(18) .026(3) Uani d . 1 . . C
C11 .7179(8) 1.5032(16) .19033(18) .033(3) Uani d . 1 . . C
C12 .5831(8) 1.4084(14) .21910(18) .032(3) Uani d . 1 . . C
C13 .7653(8) 1.2709(13) .21846(19) .027(3) Uani d . 1 . . C
C14 .7531(9) 1.0064(15) .15208(18) .034(3) Uani d . 1 . . C
C15 .5716(8) 1.0957(13) .13378(19) .030(3) Uani d . 1 . . C
C16 .7224(7) 1.2771(13) .13502(18) .026(3) Uani d . 1 . . C
C17 .4534(8) 1.2308(13) .18054(18) .026(3) Uani d . 1 . . C
C18 .4464(8) 1.3675(12) .1384(2) .027(3) Uani d . 1 . . C
C19 .6121(8) 1.5101(14) .15011(18) .028(3) Uani d . 1 . . C
C20 .4618(8) 1.5336(15) .17916(19) .033(3) Uani d . 1 . . C
C21 .6877(7) 1.0353(12) .07774(17) .021(2) Uani d . 1 . . C
H21A .6995 1.1257 .0705 .025 Uiso calc R 1 . . H
C22 .7444(7) .9723(12) .09416(16) .022(2) Uani d . 1 . . C
H22A .8008 1.0107 .1004 .026 Uiso calc R 1 . . H
C23 .7016(7) .8439(13) .09942(16) .023(3) Uani d . 1 . . C
H23A .7238 .7757 .1102 .028 Uiso calc R 1 . . H
C24 .5712(8) 1.0272(13) .21818(18) .028(3) Uani d . 1 . . C
H24A .5663 1.0524 .2335 .034 Uiso calc R 1 . . H
C25 .5437(9) .8955(14) .20850(19) .037(3) Uani d . 1 . . C
H25A .5166 .8142 .2159 .045 Uiso calc R 1 . . H
C26 .5635(9) .9066(13) .1861(2) .035(3) Uani d . 1 . . C
H26A .5524 .8337 .1751 .042 Uiso calc R 1 . . H
C27 .2375(14) 1.095(3) .2549(3) .094(7) Uani d . 1 . . C
H27A .2803 1.0695 .2674 .112 Uiso calc R 1 . . H
H27B .1990 1.0089 .2509 .112 Uiso calc R 1 . . H
C28 .2835(17) 1.143(3) .2379(4) .114(9) Uani d . 1 . . C
H28A .2415 1.1392 .2247 .137 Uiso calc R 1 . . H
H28B .3363 1.0749 .2351 .137 Uiso calc R 1 . . H
C29 .3199(13) 1.283(2) .2397(3) .071(5) Uani d . 1 . . C
H29A .3498 1.3060 .2252 .085 Uiso calc R 1 . . H
H29B .3709 1.2797 .2510 .085 Uiso calc R 1 . . H
N1 .6142(5) .9482(9) .07381(12) .0159(19) Uani d . 1 . . N
N2 .6224(5) .8288(9) .08690(13) .0169(19) Uani d . 1 . . N
N3 .6061(6) 1.1120(10) .20190(14) .026(2) Uani d . 1 . . N
N4 .6011(6) 1.0382(10) .18253(13) .023(2) Uani d . 1 . . N
O1 .3039(6) .9206(9) .03019(12) .033(2) Uani d . 1 . . O
O2 .5914(5) 1.0604(9) .01271(12) .0288(18) Uani d . 1 . . O
O3 .4389(5) 1.2394(9) .07338(13) .0325(19) Uani d . 1 . . O
O4 .4596(5) .7516(9) .13268(12) .0314(19) Uani d . 1 . . O
O5 .6096(6) .4095(9) .09149(13) .034(2) Uani d . 1 . . O
O6 .3197(5) .5326(9) .07603(13) .035(2) Uani d . 1 . . O
O7 .7524(5) .7570(9) .04826(12) .0302(18) Uani d . 1 . . O
O8 .6109(6) .3441(10) .03819(14) .041(2) Uani d . 1 . . O
O9 .3432(6) .5910(10) .02628(15) .043(2) Uani d . 1 . . O
O10 .5891(6) .7327(10) -.01142(13) .040(2) Uani d . 1 . . O
O11 .7521(6) 1.6126(10) .18675(15) .042(2) Uani d . 1 . . O
O12 .5340(6) 1.4612(11) .23173(16) .055(3) Uani d . 1 . . O
O13 .8245(6) 1.2498(10) .23048(14) .043(2) Uani d . 1 . . O
O14 .8065(7) .9177(12) .14830(15) .059(3) Uani d . 1 . . O
O15 .5196(6) 1.0610(9) .12020(13) .035(2) Uani d . 1 . . O
O16 .7650(6) 1.3439(10) .12222(14) .042(2) Uani d . 1 . . O
O17 .4052(5) 1.1532(9) .18943(12) .0290(18) Uani d . 1 . . O
O18 .3959(6) 1.3631(10) .12307(13) .037(2) Uani d . 1 . . O
O19 .6581(6) 1.5964(10) .14171(14) .040(2) Uani d . 1 . . O
O20 .4223(6) 1.6284(10) .18783(17) .050(3) Uani d . 1 . . O

loop_
_atom_site_aniso_label
_atom_site_aniso_U_11
_atom_site_aniso_U_22
_atom_site_aniso_U_33
_atom_site_aniso_U_12
_atom_site_aniso_U_13
_atom_site_aniso_U_23
Ru1 .0197(5) .0140(5) .0130(4) .0018(3) -.0001(3) .0002(3)
Ru2 .0180(4) .0158(5) .0151(4) -.0007(3) .0004(3) .0008(3)
Ru3 .0219(5) .0163(5) .0161(4) .0008(4) .0006(3) -.0038(3)
Ru4 .0202(5) .0240(6) .0167(4) -.0033(4) .0022(3) -.0021(4)
Ru5 .0230(5) .0227(6) .0147(4) .0039(4) .0016(3) .0000(4)
Ru6 .0196(5) .0190(5) .0209(5) -.0006(4) .0019(4) -.0002(4)
C1 .024(6) .026(7) .010(5) .003(5) .006(5) -.002(4)
C2 .025(6) .019(7) .018(6) -.002(5) -.004(5) -.003(5)
C3 .019(6) .026(8) .020(6) -.001(5) .001(4) .006(5)
C4 .017(5) .021(7) .020(6) -.004(4) .001(4) .002(5)
C5 .020(6) .030(9) .035(7) -.008(6) -.005(5) -.009(6)
C6 .030(7) .022(7) .021(6) .006(5) -.002(5) .000(5)
C7 .029(7) .012(6) .022(6) .010(5) -.001(5) -.001(4)
C8 .033(7) .026(9) .020(6) -.006(6) .002(5) -.006(5)
C9 .035(8) .033(8) .021(6) .005(6) .000(5) -.015(5)
C10 .042(7) .018(7) .018(7) .001(5) .001(5) -.002(5)
C11 .025(7) .050(10) .024(6) .005(6) -.005(5) -.002(6)
C12 .031(7) .043(8) .021(6) -.013(6) .007(5) -.009(6)
C13 .029(7) .027(7) .025(6) -.005(5) .007(6) .003(5)
C14 .039(7) .044(9) .017(6) .009(7) -.005(5) .003(5)
C15 .033(7) .028(8) .027(7) .004(5) .013(6) .000(5)
C16 .024(6) .032(8) .020(6) .009(5) .000(5) .003(5)
C17 .025(6) .025(7) .027(6) .008(5) -.002(5) .000(5)
C18 .033(7) .013(7) .036(7) .003(5) .011(6) .008(5)
C19 .027(6) .029(8) .027(6) .001(6) -.001(5) -.004(5)
C20 .028(7) .038(9) .034(7) -.012(6) -.001(5) .007(6)
C21 .024(6) .015(7) .024(6) -.006(5) .002(5) -.004(5)
C22 .019(6) .024(7) .022(6) -.007(5) -.003(4) -.001(5)
C23 .024(6) .033(8) .012(5) .007(5) -.003(4) -.001(5)
C24 .031(6) .038(8) .017(6) -.013(5) .001(5) .006(5)
C25 .042(8) .038(9) .031(7) -.009(6) .002(6) .014(6)
C26 .049(8) .023(8) .033(7) -.008(6) .002(6) .002(5)
C27 .085(14) .13(2) .066(13) .005(14) -.002(11) .033(13)
C28 .14(2) .11(2) .089(16) -.070(16) -.049(15) .041(13)
C29 .086(13) .078(14) .050(10) .005(11) .000(9) -.007(9)
N1 .021(5) .015(5) .012(4) .004(4) .004(3) -.001(4)
N2 .017(5) .019(5) .014(4) .005(4) -.001(3) .004(4)
N3 .024(5) .028(6) .025(5) -.008(4) .001(4) .004(4)
N4 .032(5) .022(6) .014(5) -.002(4) -.006(4) -.003(4)
O1 .026(5) .048(6) .024(4) .003(4) -.001(4) -.003(4)
O2 .039(5) .027(5) .021(4) -.003(4) -.002(4) .003(4)
O3 .034(5) .020(5) .043(5) .006(4) -.001(4) -.014(4)
O4 .038(5) .038(5) .018(5) -.002(4) .003(3) .000(4)
O5 .036(5) .021(5) .044(5) .013(4) -.008(4) .000(4)
O6 .024(5) .039(6) .041(5) -.007(4) .001(4) -.010(4)
O7 .025(5) .034(5) .032(4) .000(4) .005(4) -.004(4)
O8 .054(6) .017(6) .052(6) .007(4) .002(4) -.002(4)
O9 .028(5) .046(6) .054(6) -.004(4) -.006(4) -.017(4)
O10 .054(6) .043(6) .022(5) .007(4) .004(4) -.001(4)
O11 .038(5) .032(6) .055(6) -.013(4) -.001(4) .010(4)
O12 .043(5) .067(8) .057(6) -.003(5) .015(5) -.034(5)
O13 .035(5) .063(7) .031(5) .005(4) -.005(4) .001(4)
O14 .062(6) .069(8) .045(6) .049(6) -.014(5) -.010(5)
O15 .039(5) .039(6) .028(4) .001(4) -.006(4) -.010(4)
O16 .030(5) .060(7) .037(5) .001(4) .009(4) .018(5)
O17 .028(4) .031(5) .029(4) -.003(4) .003(3) .010(4)
O18 .040(5) .047(6) .026(4) -.001(4) -.017(4) .002(4)
O19 .038(5) .038(6) .044(5) -.009(4) .002(4) .017(4)
O20 .038(5) .029(6) .084(7) -.001(4) .020(5) -.024(5)

loop_
_atom_type_symbol
_atom_type_description
_atom_type_scat_dispersion_real
_atom_type_scat_dispersion_imag
_atom_type_scat_source
Ru Ru -1.2594 .8363 'International Tables Vol C Tables 4.2.6.8 and 6.1.1.4'
C C .0033 .0016 'International Tables Vol C Tables 4.2.6.8 and 6.1.1.4'
H H .0000 .0000 'International Tables Vol C Tables 4.2.6.8 and 6.1.1.4'
N N .0061 .0033 'International Tables Vol C Tables 4.2.6.8 and 6.1.1.4'
O O .0106 .0060 'International Tables Vol C Tables 4.2.6.8 and 6.1.1.4'

loop_
_geom_angle_atom_site_label_1
_geom_angle_atom_site_label_2
_geom_angle_atom_site_label_3
_geom_angle_site_symmetry_3
_geom_angle
_geom_angle_publ_flag
C1 Ru1 C2 . 92.8(4) ?
C1 Ru1 C3 . 91.9(4) ?
C2 Ru1 C3 . 97.5(4) ?
C1 Ru1 N1 . 173.1(4) ?
C2 Ru1 N1 . 94.0(4) ?
C3 Ru1 N1 . 88.2(4) ?
C1 Ru1 Ru3 . 90.6(3) ?
C2 Ru1 Ru3 . 84.9(3) ?
C3 Ru1 Ru3 . 176.5(3) ?
N1 Ru1 Ru3 . 89.1(2) ?
C1 Ru1 Ru2 . 105.9(3) ?
C2 Ru1 Ru2 . 139.0(3) ?
C3 Ru1 Ru2 . 117.5(3) ?
N1 Ru1 Ru2 . 68.1(2) yes
Ru3 Ru1 Ru2 . 59.40(3) yes
C1 Ru1 H1 . 89.6 ?
C2 Ru1 H1 . 172.1 ?
C3 Ru1 H1 . 89.9 ?
N1 Ru1 H1 . 83.5 ?
Ru3 Ru1 H1 . 87.6 ?
Ru2 Ru1 H1 . 33.3 ?
C6 Ru2 C5 . 91.2(5) ?
C6 Ru2 C4 . 93.9(4) ?
C5 Ru2 C4 . 98.0(5) ?
C6 Ru2 N2 . 173.2(4) ?
C5 Ru2 N2 . 94.8(4) ?
C4 Ru2 N2 . 88.2(4) ?
C6 Ru2 Ru3 . 89.7(3) ?
C5 Ru2 Ru3 . 86.1(3) ?
C4 Ru2 Ru3 . 174.5(3) ?
N2 Ru2 Ru3 . 87.7(2) ?
C6 Ru2 Ru1 . 104.8(3) ?
C5 Ru2 Ru1 . 141.3(3) ?
C4 Ru2 Ru1 . 115.4(3) ?
N2 Ru2 Ru1 . 68.6(2) yes
Ru3 Ru2 Ru1 . 59.52(3) yes
C6 Ru2 H1 . 89.4 ?
C5 Ru2 H1 . 172.8 ?
C4 Ru2 H1 . 89.2 ?
N2 Ru2 H1 . 84.2 ?
Ru3 Ru2 H1 . 86.7 ?
Ru1 Ru2 H1 . 32.0 ?
C10 Ru3 C8 . 100.2(5) ?
C10 Ru3 C7 . 91.3(4) ?
C8 Ru3 C7 . 90.9(4) ?
C10 Ru3 C9 . 91.7(5) ?
C8 Ru3 C9 . 93.2(5) ?
C7 Ru3 C9 . 174.4(4) ?
C10 Ru3 Ru2 . 161.9(3) ?
C8 Ru3 Ru2 . 97.8(3) ?
C7 Ru3 Ru2 . 86.7(3) ?
C9 Ru3 Ru2 . 89.0(3) ?
C10 Ru3 Ru1 . 100.8(3) ?
C8 Ru3 Ru1 . 158.7(3) ?
C7 Ru3 Ru1 . 85.1(3) ?
C9 Ru3 Ru1 . 89.6(3) ?
Ru2 Ru3 Ru1 . 61.08(3) yes
C11 Ru4 C12 . 91.7(5) ?
C11 Ru4 C13 . 93.4(5) ?
C12 Ru4 C13 . 97.1(5) ?
C11 Ru4 N3 . 172.9(4) ?
C12 Ru4 N3 . 93.9(4) ?
C13 Ru4 N3 . 90.3(4) ?
C11 Ru4 Ru6 . 86.8(3) ?
C12 Ru4 Ru6 . 88.1(4) ?
C13 Ru4 Ru6 . 174.8(3) ?
N3 Ru4 Ru6 . 89.0(2) ?
C11 Ru4 Ru5 . 104.6(3) ?
C12 Ru4 Ru5 . 141.6(3) ?
C13 Ru4 Ru5 . 116.0(3) ?
N3 Ru4 Ru5 . 68.3(2) yes
Ru6 Ru4 Ru5 . 58.99(3) yes
C11 Ru4 H2 . 91.7 ?
C12 Ru4 H2 . 176.6 ?
C13 Ru4 H2 . 82.6 ?
N3 Ru4 H2 . 82.8 ?
Ru6 Ru4 H2 . 92.2 ?
Ru5 Ru4 H2 . 37.2 ?
C16 Ru5 C15 . 91.3(5) ?
C16 Ru5 H2 . 93.4 ?
C15 Ru5 H2 . 168.5 ?
C16 Ru5 C14 . 90.8(5) ?
C15 Ru5 C14 . 98.5(5) ?
H2 Ru5 C14 . 91.9 ?
C16 Ru5 N4 . 172.8(4) ?
C15 Ru5 N4 . 95.7(4) ?
H2 Ru5 N4 . 79.5 ?
C14 Ru5 N4 . 89.5(4) ?
C16 Ru5 Ru6 . 91.6(3) ?
C15 Ru5 Ru6 . 84.0(3) ?
H2 Ru5 Ru6 . 85.4 ?
C14 Ru5 Ru6 . 176.4(3) ?
N4 Ru5 Ru6 . 87.8(2) ?
C16 Ru5 Ru4 . 105.8(3) ?
C15 Ru5 Ru4 . 139.3(3) ?
H2 Ru5 Ru4 . 29.2 ?
C14 Ru5 Ru4 . 117.5(3) ?
N4 Ru5 Ru4 . 67.9(2) yes
Ru6 Ru5 Ru4 . 59.33(3) yes
C16 Ru5 H2 . 93.4 ?
C15 Ru5 H2 . 168.5 ?
C14 Ru5 H2 . 91.9 ?
N4 Ru5 H2 . 79.5 ?
Ru6 Ru5 H2 . 85.4 ?
Ru4 Ru5 H2 . 29.2 ?
C20 Ru6 C18 . 97.9(5) ?
C20 Ru6 C19 . 92.8(5) ?
C18 Ru6 C19 . 92.4(4) ?
C20 Ru6 C17 . 92.2(5) ?
C18 Ru6 C17 . 93.1(4) ?
C19 Ru6 C17 . 172.0(5) ?
C20 Ru6 Ru5 . 160.2(3) ?
C18 Ru6 Ru5 . 101.9(3) ?
C19 Ru6 Ru5 . 86.0(3) ?
C17 Ru6 Ru5 . 87.2(3) ?
C20 Ru6 Ru4 . 98.6(3) ?
C18 Ru6 Ru4 . 163.4(3) ?
C19 Ru6 Ru4 . 89.4(3) ?
C17 Ru6 Ru4 . 83.6(3) ?
Ru5 Ru6 Ru4 . 61.68(3) yes
O1 C1 Ru1 . 176.1(9) ?
O2 C2 Ru1 . 179.7(10) ?
O3 C3 Ru1 . 177.1(10) ?
O4 C4 Ru2 . 177.1(10) ?
O5 C5 Ru2 . 176.8(10) ?
O6 C6 Ru2 . 176.5(10) ?
O7 C7 Ru3 . 172.4(9) ?
O8 C8 Ru3 . 178.0(11) ?
O9 C9 Ru3 . 175.7(10) ?
O10 C10 Ru3 . 177.2(10) ?
O11 C11 Ru4 . 176.9(10) ?
O12 C12 Ru4 . 179.5(11) ?
O13 C13 Ru4 . 176.5(11) ?
O14 C14 Ru5 . 175.4(10) ?
O15 C15 Ru5 . 178.2(10) ?
O16 C16 Ru5 . 175.7(10) ?
O17 C17 Ru6 . 173.9(10) ?
O18 C18 Ru6 . 177.4(10) ?
O19 C19 Ru6 . 174.6(10) ?
O20 C20 Ru6 . 179.1(11) ?
N1 C21 C22 . 109.0(10) ?
C23 C22 C21 . 105.3(9) ?
N2 C23 C22 . 109.3(9) ?
N3 C24 C25 . 107.7(10) ?
C26 C25 C24 . 106.4(10) ?
N4 C26 C25 . 108.0(11) ?
C28 C27 C29 7_575 102(2) ?
C27 C28 C29 . 116(2) ?
C28 C29 C27 7_575 122(2) ?
C21 N1 N2 . 108.5(8) ?
C21 N1 Ru1 . 139.1(7) ?
N2 N1 Ru1 . 112.3(6) yes
N1 N2 C23 . 107.8(8) ?
N1 N2 Ru2 . 110.8(6) yes
C23 N2 Ru2 . 141.0(7) ?
N4 N3 C24 . 108.4(9) ?
N4 N3 Ru4 . 112.2(6) yes
C24 N3 Ru4 . 139.4(8) ?
C26 N4 N3 . 109.6(9) ?
C26 N4 Ru5 . 138.8(7) ?
N3 N4 Ru5 . 111.5(7) yes

loop_
_geom_bond_atom_site_label_1
_geom_bond_atom_site_label_2
_geom_bond_site_symmetry_2
_geom_bond_distance
_geom_bond_publ_flag
Ru1 C1 . 1.907(11) ?
Ru1 C2 . 1.909(11) ?
Ru1 C3 . 1.939(13) ?
Ru1 N1 . 2.097(8) yes
Ru1 Ru3 . 2.8544(12) yes
Ru1 Ru2 . 2.8992(11) yes
Ru1 H1 . 1.69 yes
Ru2 C6 . 1.895(12) ?
Ru2 C5 . 1.918(13) ?
Ru2 C4 . 1.927(11) ?
Ru2 N2 . 2.103(8) yes
Ru2 Ru3 . 2.8509(11) yes
Ru2 H1 . 1.75 yes
Ru3 C10 . 1.920(11) ?
Ru3 C8 . 1.933(14) ?
Ru3 C7 . 1.949(12) ?
Ru3 C9 . 1.964(13) ?
Ru4 C11 . 1.898(15) ?
Ru4 C12 . 1.904(12) ?
Ru4 C13 . 1.942(12) ?
Ru4 N3 . 2.094(9) yes
Ru4 Ru6 . 2.8457(12) yes
Ru4 Ru5 . 2.9124(12) yes
Ru4 H2 . 1.55 yes
Ru5 C16 . 1.883(12) ?
Ru5 C15 . 1.914(13) ?
Ru5 H2 . 1.92 ?
Ru5 C14 . 1.933(13) ?
Ru5 N4 . 2.115(9) yes
Ru5 Ru6 . 2.8357(12) yes
Ru5 H2 . 1.92 yes
Ru6 C20 . 1.901(14) ?
Ru6 C18 . 1.925(13) ?
Ru6 C19 . 1.928(13) ?
Ru6 C17 . 1.957(13) ?
C1 O1 . 1.127(12) ?
C2 O2 . 1.126(12) ?
C3 O3 . 1.125(13) ?
C4 O4 . 1.129(12) ?
C5 O5 . 1.130(14) ?
C6 O6 . 1.142(13) ?
C7 O7 . 1.134(12) ?
C8 O8 . 1.125(14) ?
C9 O9 . 1.115(13) ?
C10 O10 . 1.131(12) ?
C11 O11 . 1.136(15) ?
C12 O12 . 1.140(14) ?
C13 O13 . 1.121(13) ?
C14 O14 . 1.136(14) ?
C15 O15 . 1.141(14) ?
C16 O16 . 1.156(13) ?
C17 O17 . 1.125(13) ?
C18 O18 . 1.160(14) ?
C19 O19 . 1.145(14) ?
C20 O20 . 1.159(15) ?
C21 N1 . 1.336(13) yes
C21 C22 . 1.391(15) ?
C22 C23 . 1.363(15) ?
C23 N2 . 1.356(13) yes
C24 N3 . 1.344(14) yes
C24 C25 . 1.394(17) ?
C25 C26 . 1.374(16) ?
C26 N4 . 1.338(15) yes
C27 C28 . 1.29(2) ?
C27 C29 7_575 1.42(3) ?
C28 C29 . 1.39(2) ?
C29 C27 7_575 1.42(3) ?
N1 N2 . 1.351(11) yes
N3 N4 . 1.344(12) yes

loop_
_geom_torsion_atom_site_label_1
_geom_torsion_atom_site_label_2
_geom_torsion_atom_site_label_3
_geom_torsion_atom_site_label_4
_geom_torsion_site_symmetry_1
_geom_torsion_site_symmetry_4
_geom_torsion
C1 Ru1 Ru2 C6 . . .3(4)
C2 Ru1 Ru2 C6 . . -113.7(6)
C3 Ru1 Ru2 C6 . . 101.0(5)
N1 Ru1 Ru2 C6 . . 176.7(4)
Ru3 Ru1 Ru2 C6 . . -80.7(3)
C1 Ru1 Ru2 C5 . . 111.6(6)
C2 Ru1 Ru2 C5 . . -2.4(7)
C3 Ru1 Ru2 C5 . . -147.7(6)
N1 Ru1 Ru2 C5 . . -72.0(5)
Ru3 Ru1 Ru2 C5 . . 30.6(5)
C1 Ru1 Ru2 C4 . . -101.5(4)
C2 Ru1 Ru2 C4 . . 144.6(6)
C3 Ru1 Ru2 C4 . . -.7(5)
N1 Ru1 Ru2 C4 . . 75.0(4)
Ru3 Ru1 Ru2 C4 . . 177.5(3)
C1 Ru1 Ru2 N2 . . -178.6(4)
C2 Ru1 Ru2 N2 . . 67.5(5)
C3 Ru1 Ru2 N2 . . -77.8(4)
N1 Ru1 Ru2 N2 . . -2.1(3)
Ru3 Ru1 Ru2 N2 . . 100.4(2)
C1 Ru1 Ru2 Ru3 . . 81.0(3)
C2 Ru1 Ru2 Ru3 . . -33.0(5)
C3 Ru1 Ru2 Ru3 . . -178.2(3)
N1 Ru1 Ru2 Ru3 . . -102.6(2)
C6 Ru2 Ru3 C10 . . 109.5(11)
C5 Ru2 Ru3 C10 . . -159.2(11)
C4 Ru2 Ru3 C10 . . -21(3)
N2 Ru2 Ru3 C10 . . -64.2(11)
Ru1 Ru2 Ru3 C10 . . 2.2(11)
C6 Ru2 Ru3 C8 . . -75.9(5)
C5 Ru2 Ru3 C8 . . 15.4(5)
C4 Ru2 Ru3 C8 . . 153(3)
N2 Ru2 Ru3 C8 . . 110.4(4)
Ru1 Ru2 Ru3 C8 . . 176.8(3)
C6 Ru2 Ru3 C7 . . -166.4(4)
C5 Ru2 Ru3 C7 . . -75.1(4)
C4 Ru2 Ru3 C7 . . 63(3)
N2 Ru2 Ru3 C7 . . 19.9(4)
Ru1 Ru2 Ru3 C7 . . 86.3(3)
C6 Ru2 Ru3 C9 . . 17.2(5)
C5 Ru2 Ru3 C9 . . 108.5(5)
C4 Ru2 Ru3 C9 . . -114(3)
N2 Ru2 Ru3 C9 . . -156.5(4)
Ru1 Ru2 Ru3 C9 . . -90.1(4)
C6 Ru2 Ru3 Ru1 . . 107.4(3)
C5 Ru2 Ru3 Ru1 . . -161.4(3)
C4 Ru2 Ru3 Ru1 . . -24(3)
N2 Ru2 Ru3 Ru1 . . -66.4(2)
C1 Ru1 Ru3 C10 . . 72.5(5)
C2 Ru1 Ru3 C10 . . -20.3(5)
C3 Ru1 Ru3 C10 . . -153(5)
N1 Ru1 Ru3 C10 . . -114.4(4)
Ru2 Ru1 Ru3 C10 . . -179.3(3)
C1 Ru1 Ru3 C8 . . -117.0(9)
C2 Ru1 Ru3 C8 . . 150.2(9)
C3 Ru1 Ru3 C8 . . 18(5)
N1 Ru1 Ru3 C8 . . 56.1(9)
Ru2 Ru1 Ru3 C8 . . -8.8(9)
C1 Ru1 Ru3 C7 . . 162.9(4)
C2 Ru1 Ru3 C7 . . 70.1(4)
C3 Ru1 Ru3 C7 . . -62(5)
N1 Ru1 Ru3 C7 . . -24.0(4)
Ru2 Ru1 Ru3 C7 . . -88.9(3)
C1 Ru1 Ru3 C9 . . -19.1(4)
C2 Ru1 Ru3 C9 . . -111.9(4)
C3 Ru1 Ru3 C9 . . 116(5)
N1 Ru1 Ru3 C9 . . 154.0(4)
Ru2 Ru1 Ru3 C9 . . 89.1(3)
C1 Ru1 Ru3 Ru2 . . -108.2(3)
C2 Ru1 Ru3 Ru2 . . 159.0(3)
C3 Ru1 Ru3 Ru2 . . 26(5)
N1 Ru1 Ru3 Ru2 . . 64.9(2)
C11 Ru4 Ru5 C16 . . 5.2(5)
C12 Ru4 Ru5 C16 . . 117.3(7)
C13 Ru4 Ru5 C16 . . -96.0(5)
N3 Ru4 Ru5 C16 . . -175.2(4)
Ru6 Ru4 Ru5 C16 . . 82.3(3)
C11 Ru4 Ru5 C15 . . -106.1(6)
C12 Ru4 Ru5 C15 . . 6.0(8)
C13 Ru4 Ru5 C15 . . 152.7(6)
N3 Ru4 Ru5 C15 . . 73.5(6)
Ru6 Ru4 Ru5 C15 . . -29.0(5)
C11 Ru4 Ru5 H2 . . 73.0
C12 Ru4 Ru5 H2 . . -174.9
C13 Ru4 Ru5 H2 . . -28.2
N3 Ru4 Ru5 H2 . . -107.4
Ru6 Ru4 Ru5 H2 . . 150.1
C11 Ru4 Ru5 C14 . . 104.6(6)
C12 Ru4 Ru5 C14 . . -143.3(8)
C13 Ru4 Ru5 C14 . . 3.4(6)
N3 Ru4 Ru5 C14 . . -75.8(5)
Ru6 Ru4 Ru5 C14 . . -178.2(4)
C11 Ru4 Ru5 N4 . . -178.2(4)
C12 Ru4 Ru5 N4 . . -66.1(7)
C13 Ru4 Ru5 N4 . . 80.5(4)
N3 Ru4 Ru5 N4 . . 1.4(4)
Ru6 Ru4 Ru5 N4 . . -101.1(3)
C11 Ru4 Ru5 Ru6 . . -77.1(3)
C12 Ru4 Ru5 Ru6 . . 35.0(6)
C13 Ru4 Ru5 Ru6 . . -178.3(4)
N3 Ru4 Ru5 Ru6 . . 102.5(3)
C16 Ru5 Ru6 C20 . . -102.8(11)
C15 Ru5 Ru6 C20 . . 166.0(11)
H2 Ru5 Ru6 C20 . . -9.6
C14 Ru5 Ru6 C20 . . 31(6)
N4 Ru5 Ru6 C20 . . 70.0(11)
Ru4 Ru5 Ru6 C20 . . 4.6(10)
C16 Ru5 Ru6 C18 . . 75.7(5)
C15 Ru5 Ru6 C18 . . -15.4(5)
H2 Ru5 Ru6 C18 . . 169.0
C14 Ru5 Ru6 C18 . . -151(6)
N4 Ru5 Ru6 C18 . . -111.4(4)
Ru4 Ru5 Ru6 C18 . . -176.9(3)
C16 Ru5 Ru6 C19 . . -15.9(5)
C15 Ru5 Ru6 C19 . . -107.0(5)
H2 Ru5 Ru6 C19 . . 77.4
C14 Ru5 Ru6 C19 . . 118(6)
N4 Ru5 Ru6 C19 . . 157.0(4)
Ru4 Ru5 Ru6 C19 . . 91.5(3)
C16 Ru5 Ru6 C17 . . 168.3(5)
C15 Ru5 Ru6 C17 . . 77.2(5)
H2 Ru5 Ru6 C17 . . -98.4
C14 Ru5 Ru6 C17 . . -58(6)
N4 Ru5 Ru6 C17 . . -18.8(4)
Ru4 Ru5 Ru6 C17 . . -84.3(3)
C16 Ru5 Ru6 Ru4 . . -107.4(3)
C15 Ru5 Ru6 Ru4 . . 161.5(3)
H2 Ru5 Ru6 Ru4 . . -14.1
C14 Ru5 Ru6 Ru4 . . 26(6)
N4 Ru5 Ru6 Ru4 . . 65.5(2)
C11 Ru4 Ru6 C20 . . -69.3(5)
C12 Ru4 Ru6 C20 . . 22.4(5)
C13 Ru4 Ru6 C20 . . -162(4)
N3 Ru4 Ru6 C20 . . 116.4(4)
Ru5 Ru4 Ru6 C20 . . -178.4(4)
C11 Ru4 Ru6 C18 . . 119.9(12)
C12 Ru4 Ru6 C18 . . -148.3(12)
C13 Ru4 Ru6 C18 . . 27(4)
N3 Ru4 Ru6 C18 . . -54.4(11)
Ru5 Ru4 Ru6 C18 . . 10.8(11)
C11 Ru4 Ru6 C19 . . 23.4(5)
C12 Ru4 Ru6 C19 . . 115.2(5)
C13 Ru4 Ru6 C19 . . -69(4)
N3 Ru4 Ru6 C19 . . -150.9(4)
Ru5 Ru4 Ru6 C19 . . -85.7(3)
C11 Ru4 Ru6 C17 . . -160.6(5)
C12 Ru4 Ru6 C17 . . -68.8(5)
C13 Ru4 Ru6 C17 . . 107(4)
N3 Ru4 Ru6 C17 . . 25.1(4)
Ru5 Ru4 Ru6 C17 . . 90.3(3)
C11 Ru4 Ru6 Ru5 . . 109.1(4)
C12 Ru4 Ru6 Ru5 . . -159.1(4)
C13 Ru4 Ru6 Ru5 . . 17(4)
N3 Ru4 Ru6 Ru5 . . -65.2(2)
C2 Ru1 C1 O1 . . -119(15)
C3 Ru1 C1 O1 . . -22(15)
N1 Ru1 C1 O1 . . 69(16)
Ru3 Ru1 C1 O1 . . 156(15)
Ru2 Ru1 C1 O1 . . 98(15)
C1 Ru1 C2 O2 . . -3E1(10)
C3 Ru1 C2 O2 . . -12E1(10)
N1 Ru1 C2 O2 . . 15E1(10)
Ru3 Ru1 C2 O2 . . 7E1(10)
Ru2 Ru1 C2 O2 . . 9E1(10)
C1 Ru1 C3 O3 . . -10E1(2)
C2 Ru1 C3 O3 . . -1E1(2)
N1 Ru1 C3 O3 . . 8E1(2)
Ru3 Ru1 C3 O3 . . 121(19)
Ru2 Ru1 C3 O3 . . 15E1(2)
C6 Ru2 C4 O4 . . 72(17)
C5 Ru2 C4 O4 . . -19(18)
N2 Ru2 C4 O4 . . -114(17)
Ru3 Ru2 C4 O4 . . -157(15)
Ru1 Ru2 C4 O4 . . -18E1(10)
C6 Ru2 C5 O5 . . -72(19)
C4 Ru2 C5 O5 . . 22(19)
N2 Ru2 C5 O5 . . 111(19)
Ru3 Ru2 C5 O5 . . -161(19)
Ru1 Ru2 C5 O5 . . 17E1(10)
C5 Ru2 C6 O6 . . 138(18)
C4 Ru2 C6 O6 . . 40(18)
N2 Ru2 C6 O6 . . -68(19)
Ru3 Ru2 C6 O6 . . -136(18)
Ru1 Ru2 C6 O6 . . -78(18)
C10 Ru3 C7 O7 . . -28(7)
C8 Ru3 C7 O7 . . 72(7)
C9 Ru3 C7 O7 . . -150(6)
Ru2 Ru3 C7 O7 . . 170(7)
Ru1 Ru3 C7 O7 . . -129(7)
C10 Ru3 C8 O8 . . 3E1(4)
C7 Ru3 C8 O8 . . -6E1(4)
C9 Ru3 C8 O8 . . 12E1(4)
Ru2 Ru3 C8 O8 . . -15E1(4)
Ru1 Ru3 C8 O8 . . -14E1(4)
C10 Ru3 C9 O9 . . -2(14)
C8 Ru3 C9 O9 . . -102(14)
C7 Ru3 C9 O9 . . 120(13)
Ru2 Ru3 C9 O9 . . 160(14)
Ru1 Ru3 C9 O9 . . 99(14)
C8 Ru3 C10 O10 . . -6E1(2)
C7 Ru3 C10 O10 . . 3E1(2)
C9 Ru3 C10 O10 . . -15E1(2)
Ru2 Ru3 C10 O10 . . 11E1(2)
Ru1 Ru3 C10 O10 . . 12E1(2)
C12 Ru4 C11 O11 . . 7E1(2)
C13 Ru4 C11 O11 . . -2E1(2)
N3 Ru4 C11 O11 . . -15E1(2)
Ru6 Ru4 C11 O11 . . 16E1(2)
Ru5 Ru4 C11 O11 . . -14E1(2)
C11 Ru4 C12 O12 . . 10E1(10)
C13 Ru4 C12 O12 . . -16E1(10)
N3 Ru4 C12 O12 . . -7E1(10)
Ru6 Ru4 C12 O12 . . 2E1(10)
Ru5 Ru4 C12 O12 . . -1E1(10)
C11 Ru4 C13 O13 . . 24(15)
C12 Ru4 C13 O13 . . -68(15)
N3 Ru4 C13 O13 . . -162(15)
Ru6 Ru4 C13 O13 . . 116(15)
Ru5 Ru4 C13 O13 . . 132(15)
C16 Ru5 C14 O14 . . -52(15)
C15 Ru5 C14 O14 . . 39(15)
H2 Ru5 C14 O14 . . -145.8
N4 Ru5 C14 O14 . . 135(15)
Ru6 Ru5 C14 O14 . . 174(10)
Ru4 Ru5 C14 O14 . . -161(15)
C16 Ru5 C15 O15 . . -1E1(4)
H2 Ru5 C15 O15 . . 104.5
C14 Ru5 C15 O15 . . -10E1(4)
N4 Ru5 C15 O15 . . 17E1(4)
Ru6 Ru5 C15 O15 . . 8E1(4)
Ru4 Ru5 C15 O15 . . 11E1(4)
C15 Ru5 C16 O16 . . -109(14)
H2 Ru5 C16 O16 . . 81.5
C14 Ru5 C16 O16 . . -10(14)
N4 Ru5 C16 O16 . . 82(15)
Ru6 Ru5 C16 O16 . . 167(14)
Ru4 Ru5 C16 O16 . . 108(14)
C20 Ru6 C17 O17 . . 42(9)
C18 Ru6 C17 O17 . . -56(9)
C19 Ru6 C17 O17 . . 170(8)
Ru5 Ru6 C17 O17 . . -158(9)
Ru4 Ru6 C17 O17 . . 140(9)
C20 Ru6 C18 O18 . . -2E1(2)
C19 Ru6 C18 O18 . . -12E1(2)
C17 Ru6 C18 O18 . . 7E1(2)
Ru5 Ru6 C18 O18 . . 16E1(2)
Ru4 Ru6 C18 O18 . . 15E1(2)
C20 Ru6 C19 O19 . . -25(10)
C18 Ru6 C19 O19 . . 73(10)
C17 Ru6 C19 O19 . . -154(9)
Ru5 Ru6 C19 O19 . . 17E1(10)
Ru4 Ru6 C19 O19 . . -124(10)
C18 Ru6 C20 O20 . . -1E1(10)
C19 Ru6 C20 O20 . . 8E1(10)
C17 Ru6 C20 O20 . . -11E1(10)
Ru5 Ru6 C20 O20 . . 17E1(10)
Ru4 Ru6 C20 O20 . . 17E1(10)
N1 C21 C22 C23 . . .8(12)
C21 C22 C23 N2 . . -.2(11)
N3 C24 C25 C26 . . -.1(14)
C24 C25 C26 N4 . . .0(14)
C29 C27 C28 C29 7_575 . 45(3)
C27 C28 C29 C27 . 7_575 -54(3)
C22 C21 N1 N2 . . -1.2(11)
C22 C21 N1 Ru1 . . 178.8(7)
C1 Ru1 N1 C21 . . -147(3)
C2 Ru1 N1 C21 . . 41.4(11)
C3 Ru1 N1 C21 . . -56.0(10)
Ru3 Ru1 N1 C21 . . 126.2(10)
Ru2 Ru1 N1 C21 . . -176.7(11)
C1 Ru1 N1 N2 . . 33(3)
C2 Ru1 N1 N2 . . -138.7(6)
C3 Ru1 N1 N2 . . 124.0(6)
Ru3 Ru1 N1 N2 . . -53.8(6)
Ru2 Ru1 N1 N2 . . 3.3(5)
C21 N1 N2 C23 . . 1.1(10)
Ru1 N1 N2 C23 . . -178.9(6)
C21 N1 N2 Ru2 . . 175.4(6)
Ru1 N1 N2 Ru2 . . -4.6(7)
C22 C23 N2 N1 . . -.5(11)
C22 C23 N2 Ru2 . . -172.2(8)
C6 Ru2 N2 N1 . . -6(4)
C5 Ru2 N2 N1 . . 147.2(6)
C4 Ru2 N2 N1 . . -114.9(6)
Ru3 Ru2 N2 N1 . . 61.3(6)
Ru1 Ru2 N2 N1 . . 3.3(5)
C6 Ru2 N2 C23 . . 165(3)
C5 Ru2 N2 C23 . . -41.4(11)
C4 Ru2 N2 C23 . . 56.5(11)
Ru3 Ru2 N2 C23 . . -127.3(11)
Ru1 Ru2 N2 C23 . . 174.7(11)
C25 C24 N3 N4 . . .1(13)
C25 C24 N3 Ru4 . . 179.9(9)
C11 Ru4 N3 N4 . . 1(4)
C12 Ru4 N3 N4 . . 142.8(7)
C13 Ru4 N3 N4 . . -120.1(7)
Ru6 Ru4 N3 N4 . . 54.7(7)
Ru5 Ru4 N3 N4 . . -2.1(6)
C11 Ru4 N3 C24 . . -18E1(8)
C12 Ru4 N3 C24 . . -37.0(12)
C13 Ru4 N3 C24 . . 60.2(12)
Ru6 Ru4 N3 C24 . . -125.0(12)
Ru5 Ru4 N3 C24 . . 178.1(12)
C25 C26 N4 N3 . . .0(13)
C25 C26 N4 Ru5 . . 176.0(9)
C24 N3 N4 C26 . . -.1(12)
Ru4 N3 N4 C26 . . -179.9(7)
C24 N3 N4 Ru5 . . -177.3(7)
Ru4 N3 N4 Ru5 . . 2.9(8)
C16 Ru5 N4 C26 . . -150(3)
C15 Ru5 N4 C26 . . 40.6(12)
H2 Ru5 N4 C26 . . -150.0
C14 Ru5 N4 C26 . . -57.9(12)
Ru6 Ru5 N4 C26 . . 124.3(12)
Ru4 Ru5 N4 C26 . . -178.0(12)
C16 Ru5 N4 N3 . . 26(4)
C15 Ru5 N4 N3 . . -143.5(7)
H2 Ru5 N4 N3 . . 26.0
C14 Ru5 N4 N3 . . 118.0(7)
Ru6 Ru5 N4 N3 . . -59.7(6)
Ru4 Ru5 N4 N3 . . -2.1(6)
